data_4068139
loop_
_publ_author_name
'Hayashi, Yumi'
'Wada, Shinji'
'Yamashita, Makoto'
'Nozaki, Kyoko'

_publ_section_title
;
 Syntheses and Thermolysis of Arylpalladium Hydroxide Complexes:
 Implications for C(sp2)--OH Bond-Forming Reductive Elimination To
 Generate Phenol Derivatives
;
_journal_issue 3
_journal_name_full Organometallics
_journal_page_first 1073
_journal_paper_doi 10.1021/om201142s
_journal_volume 31
_journal_year 2012
_chemical_formula_sum 'C31 H52 I N O2 P2 Pd'
_chemical_formula_weight 765.98
_chemical_name_systematic
; 
 ? 
;
_space_group_IT_number 2
_symmetry_cell_setting triclinic
_symmetry_space_group_name_Hall '-P 1'
_symmetry_space_group_name_H-M 'P -1'
_atom_sites_solution_hydrogens geom
_atom_sites_solution_primary direct
_atom_sites_solution_secondary difmap
_audit_creation_method SHELXL-97
_cell_angle_alpha 108.242(4)
_cell_angle_beta 90.661(4)
_cell_angle_gamma 92.202(4)
_cell_formula_units_Z 2
_cell_length_a 9.713(3)
_cell_length_b 11.476(3)
_cell_length_c 16.032(5)
_cell_measurement_reflns_used 5746
_cell_measurement_temperature 103.1500
_cell_measurement_theta_max 27.4835
_cell_measurement_theta_min 3.2857
_cell_volume 1695.4(9)
_computing_cell_refinement 'RIGAKU CrystalClear'
_computing_data_collection 'RIGAKU CrystalClear'
_computing_data_reduction 'RIGAKU CrystalClear'
_computing_molecular_graphics ORTEP-III
_computing_structure_refinement 'SHELXL-97 (Sheldrick, 1997)'
_computing_structure_solution SIR-97
_diffrn_ambient_temperature 103(2)
_diffrn_detector_area_resol_mean 7.31
_diffrn_measured_fraction_theta_full 0.971
_diffrn_measured_fraction_theta_max 0.971
_diffrn_measurement_device_type 'RIGAKU/MSC Meacury CCD'
_diffrn_measurement_method 'omega scans'
_diffrn_radiation_monochromator graphite
_diffrn_radiation_source 'fine-focus sealed tube'
_diffrn_radiation_type MoK\a
_diffrn_radiation_wavelength 0.71070
_diffrn_reflns_av_R_equivalents 0.0225
_diffrn_reflns_av_sigmaI/netI 0.0341
_diffrn_reflns_limit_h_max 11
_diffrn_reflns_limit_h_min -11
_diffrn_reflns_limit_k_max 13
_diffrn_reflns_limit_k_min -12
_diffrn_reflns_limit_l_max 19
_diffrn_reflns_limit_l_min -17
_diffrn_reflns_number 10967
_diffrn_reflns_theta_full 24.99
_diffrn_reflns_theta_max 24.99
_diffrn_reflns_theta_min 3.28
_exptl_absorpt_coefficient_mu 1.579
_exptl_absorpt_correction_T_max 0.5708
_exptl_absorpt_correction_T_min 0.4510
_exptl_absorpt_correction_type multi-scan
_exptl_absorpt_process_details 'Jacobson, R. (1998) Private communication'
_exptl_crystal_colour Yellow
_exptl_crystal_density_diffrn 1.500
_exptl_crystal_density_method 'not measured'
_exptl_crystal_description Block
_exptl_crystal_F_000 780
_exptl_crystal_size_max 0.60
_exptl_crystal_size_mid 0.60
_exptl_crystal_size_min 0.40
_refine_diff_density_max 0.676
_refine_diff_density_min -0.513
_refine_diff_density_rms 0.068
_refine_ls_extinction_method none
_refine_ls_goodness_of_fit_ref 1.055
_refine_ls_hydrogen_treatment constr
_refine_ls_matrix_type full
_refine_ls_number_parameters 355
_refine_ls_number_reflns 5811
_refine_ls_number_restraints 0
_refine_ls_restrained_S_all 1.055
_refine_ls_R_factor_all 0.0235
_refine_ls_R_factor_gt 0.0208
_refine_ls_shift/su_max 0.001
_refine_ls_shift/su_mean 0.000
_refine_ls_structure_factor_coef Fsqd
_refine_ls_weighting_details 'calc w=1/[\s^2^(Fo^2^)+(0.0207P)^2^+0.1243P] where P=(Fo^2^+2Fc^2^)/3'
_refine_ls_weighting_scheme calc
_refine_ls_wR_factor_gt 0.0496
_refine_ls_wR_factor_ref 0.0507
_reflns_number_gt 5338
_reflns_number_total 5811
_reflns_threshold_expression >2sigma(I)
_cod_data_source_file om201142s_si_002.cif
_cod_data_source_block 4-NO2
_cod_depositor_comments
;
The following automatic conversions were performed:
'_atom_site_symetry_multiplicity' tag replaced with
'_atom_site_symmetry_multiplicity'.

Automatic conversion script
Id: cif_correct_tags 1440 2010-10-19 06:21:57Z saulius 

The following automatic conversions were performed:

'_symmetry_cell_setting' value 'Triclinic' changed to 'triclinic'
according to /home/saulius/struct/CIF-dictionaries/cif_core.dic
dictionary named 'cif_core.dic' version 2.4.1 from
2010-06-29.

'_exptl_absorpt_correction_type' value 'Multi-scan'
changed to 'multi-scan' according to
/home/saulius/struct/CIF-dictionaries/cif_core.dic dictionary named
'cif_core.dic' version 2.4.1 from 2010-06-29.

Automatic conversion script
Id: cif_fix_values 1715 2011-07-08 13:25:40Z adriana 
;
_cod_original_cell_volume 1695.4(8)
_cod_original_sg_symbol_H-M P-1
_cod_database_code 4068139

loop_
_symmetry_equiv_pos_as_xyz
'x, y, z'
'-x, -y, -z'

loop_
_atom_site_label
_atom_site_type_symbol
_atom_site_fract_x
_atom_site_fract_y
_atom_site_fract_z
_atom_site_U_iso_or_equiv
_atom_site_adp_type
_atom_site_occupancy
_atom_site_symmetry_multiplicity
_atom_site_calc_flag
_atom_site_refinement_flags
Pd1 Pd 0.510380(16) -0.020042(14) 0.263452(10) 0.01039(5) Uani 1 1 d .
I1 I 0.256203(14) 0.054534(13) 0.308355(9) 0.01812(5) Uani 1 1 d .
C1 C 0.4061(2) -0.18626(19) 0.23479(14) 0.0150(5) Uani 1 1 d .
C2 C 0.3653(2) -0.2468(2) 0.29503(14) 0.0156(5) Uani 1 1 d .
H1 H 0.3948 -0.2132 0.3548 0.019 Uiso 1 1 calc R
C3 C 0.2838(2) -0.3537(2) 0.26971(16) 0.0200(5) Uani 1 1 d .
H2 H 0.2592 -0.3940 0.3113 0.024 Uiso 1 1 calc R
C4 C 0.2381(2) -0.4016(2) 0.18318(15) 0.0192(5) Uani 1 1 d .
C5 C 0.2723(2) -0.3437(2) 0.12168(15) 0.0198(5) Uani 1 1 d .
H3 H 0.2393 -0.3764 0.0626 0.024 Uiso 1 1 calc R
C6 C 0.3555(2) -0.2375(2) 0.14825(14) 0.0172(5) Uani 1 1 d .
H4 H 0.3793 -0.1978 0.1062 0.021 Uiso 1 1 calc R
N1 N 0.1487(2) -0.51326(18) 0.15612(15) 0.0269(5) Uani 1 1 d .
O1 O 0.10894(19) -0.55373(16) 0.07922(12) 0.0357(5) Uani 1 1 d .
O2 O 0.1159(2) -0.56179(19) 0.21159(13) 0.0504(6) Uani 1 1 d .
P1 P 0.71976(6) -0.11234(5) 0.26071(4) 0.01183(12) Uani 1 1 d .
C7 C 0.8687(2) -0.01320(19) 0.25273(15) 0.0154(5) Uani 1 1 d .
H5 H 0.9525 -0.0492 0.2683 0.019 Uiso 1 1 calc R
H6 H 0.8760 -0.0167 0.1905 0.019 Uiso 1 1 calc R
C8 C 0.8709(2) 0.1219(2) 0.30847(15) 0.0176(5) Uani 1 1 d .
H7 H 0.8295 0.1291 0.3659 0.021 Uiso 1 1 calc R
H8 H 0.9676 0.1543 0.3195 0.021 Uiso 1 1 calc R
C9 C 0.7917(2) 0.1986(2) 0.26327(15) 0.0181(5) Uani 1 1 d .
H9 H 0.8187 0.1756 0.2010 0.022 Uiso 1 1 calc R
H10 H 0.8199 0.2862 0.2912 0.022 Uiso 1 1 calc R
P2 P 0.60248(6) 0.18185(5) 0.26668(4) 0.01218(12) Uani 1 1 d .
C10 C 0.7558(2) -0.2537(2) 0.16508(14) 0.0170(5) Uani 1 1 d .
C11 C 0.9084(2) -0.2851(2) 0.16209(16) 0.0239(5) Uani 1 1 d .
H11 H 0.9351 -0.3007 0.2167 0.036 Uiso 1 1 calc R
H12 H 0.9652 -0.2162 0.1556 0.036 Uiso 1 1 calc R
H13 H 0.9222 -0.3586 0.1120 0.036 Uiso 1 1 calc R
C12 C 0.6707(2) -0.3709(2) 0.16180(16) 0.0225(5) Uani 1 1 d .
H14 H 0.6757 -0.4311 0.1031 0.034 Uiso 1 1 calc R
H15 H 0.5745 -0.3509 0.1746 0.034 Uiso 1 1 calc R
H16 H 0.7078 -0.4055 0.2056 0.034 Uiso 1 1 calc R
C13 C 0.7174(2) -0.2209(2) 0.08193(14) 0.0206(5) Uani 1 1 d .
H17 H 0.7398 -0.2885 0.0297 0.031 Uiso 1 1 calc R
H18 H 0.7696 -0.1460 0.0821 0.031 Uiso 1 1 calc R
H19 H 0.6185 -0.2073 0.0811 0.031 Uiso 1 1 calc R
C14 C 0.7511(2) -0.1361(2) 0.37180(15) 0.0179(5) Uani 1 1 d .
C15 C 0.6652(3) -0.0441(2) 0.43893(15) 0.0228(5) Uani 1 1 d .
H20 H 0.6787 -0.0542 0.4969 0.034 Uiso 1 1 calc R
H21 H 0.5675 -0.0591 0.4213 0.034 Uiso 1 1 calc R
H22 H 0.6945 0.0396 0.4415 0.034 Uiso 1 1 calc R
C16 C 0.9037(2) -0.1130(2) 0.40253(16) 0.0252(6) Uani 1 1 d .
H23 H 0.9323 -0.0276 0.4096 0.038 Uiso 1 1 calc R
H24 H 0.9609 -0.1681 0.3586 0.038 Uiso 1 1 calc R
H25 H 0.9149 -0.1288 0.4588 0.038 Uiso 1 1 calc R
C17 C 0.7076(2) -0.2663(2) 0.37141(16) 0.0224(5) Uani 1 1 d .
H26 H 0.7725 -0.3247 0.3370 0.034 Uiso 1 1 calc R
H27 H 0.6148 -0.2881 0.3451 0.034 Uiso 1 1 calc R
H28 H 0.7076 -0.2692 0.4318 0.034 Uiso 1 1 calc R
C18 C 0.5516(2) 0.2050(2) 0.15878(15) 0.0197(5) Uani 1 1 d .
C19 C 0.6107(3) 0.0979(2) 0.08656(15) 0.0279(6) Uani 1 1 d .
H29 H 0.5743 0.0199 0.0921 0.042 Uiso 1 1 calc R
H30 H 0.7114 0.1021 0.0927 0.042 Uiso 1 1 calc R
H31 H 0.5840 0.1034 0.0288 0.042 Uiso 1 1 calc R
C20 C 0.3952(3) 0.1956(2) 0.14290(16) 0.0285(6) Uani 1 1 d .
H32 H 0.3744 0.1990 0.0838 0.043 Uiso 1 1 calc R
H33 H 0.3531 0.2641 0.1864 0.043 Uiso 1 1 calc R
H34 H 0.3581 0.1178 0.1483 0.043 Uiso 1 1 calc R
C21 C 0.6099(3) 0.3268(2) 0.15029(17) 0.0302(6) Uani 1 1 d .
H35 H 0.5888 0.3303 0.0912 0.045 Uiso 1 1 calc R
H36 H 0.7101 0.3325 0.1602 0.045 Uiso 1 1 calc R
H37 H 0.5682 0.3953 0.1940 0.045 Uiso 1 1 calc R
C22 C 0.5612(2) 0.3197(2) 0.36402(14) 0.0171(5) Uani 1 1 d .
C23 C 0.4191(2) 0.3691(2) 0.35349(16) 0.0250(6) Uani 1 1 d .
H38 H 0.3955 0.4306 0.4087 0.038 Uiso 1 1 calc R
H39 H 0.3494 0.3013 0.3385 0.038 Uiso 1 1 calc R
H40 H 0.4219 0.4070 0.3065 0.038 Uiso 1 1 calc R
C24 C 0.6675(2) 0.4278(2) 0.38220(16) 0.0250(6) Uani 1 1 d .
H41 H 0.6796 0.4507 0.3287 0.038 Uiso 1 1 calc R
H42 H 0.7558 0.4036 0.4004 0.038 Uiso 1 1 calc R
H43 H 0.6349 0.4979 0.4291 0.038 Uiso 1 1 calc R
C25 C 0.5609(2) 0.2752(2) 0.44523(14) 0.0231(5) Uani 1 1 d .
H44 H 0.5381 0.3430 0.4972 0.035 Uiso 1 1 calc R
H45 H 0.6523 0.2469 0.4539 0.035 Uiso 1 1 calc R
H46 H 0.4921 0.2074 0.4362 0.035 Uiso 1 1 calc R
C26 C -0.0153(3) 0.4340(2) 0.55801(17) 0.0287(6) Uani 1 1 d .
H47 H -0.0257 0.3885 0.5980 0.034 Uiso 1 1 calc R
C27 C 0.0462(2) 0.3822(2) 0.47856(17) 0.0270(6) Uani 1 1 d .
H48 H 0.0778 0.3011 0.4640 0.032 Uiso 1 1 calc R
C28 C 0.0620(2) 0.4479(2) 0.42030(17) 0.0292(6) Uani 1 1 d .
H49 H 0.1045 0.4124 0.3656 0.035 Uiso 1 1 calc R
C29 C -0.0262(3) 0.1215(3) 0.01377(18) 0.0367(7) Uani 1 1 d .
H50 H -0.0441 0.2054 0.0231 0.044 Uiso 1 1 calc R
C30 C 0.0516(3) 0.0887(3) 0.07449(17) 0.0371(7) Uani 1 1 d .
H51 H 0.0868 0.1500 0.1259 0.045 Uiso 1 1 calc R
C31 C 0.0784(3) -0.0324(3) 0.06085(18) 0.0368(7) Uani 1 1 d .
H52 H 0.1326 -0.0549 0.1026 0.044 Uiso 1 1 calc R

loop_
_atom_site_aniso_label
_atom_site_aniso_U_11
_atom_site_aniso_U_22
_atom_site_aniso_U_33
_atom_site_aniso_U_23
_atom_site_aniso_U_13
_atom_site_aniso_U_12
Pd1 0.00844(9) 0.01158(10) 0.01155(9) 0.00399(7) 0.00201(7) 0.00156(7)
I1 0.01028(8) 0.02220(9) 0.02154(9) 0.00591(7) 0.00257(6) 0.00399(6)
C1 0.0113(11) 0.0138(12) 0.0201(12) 0.0052(10) 0.0033(9) 0.0035(9)
C2 0.0133(11) 0.0184(12) 0.0168(12) 0.0078(10) 0.0019(9) 0.0020(9)
C3 0.0174(12) 0.0198(13) 0.0270(13) 0.0127(11) 0.0064(10) 0.0033(10)
C4 0.0144(12) 0.0129(12) 0.0282(13) 0.0034(10) 0.0039(10) 0.0003(9)
C5 0.0163(12) 0.0198(13) 0.0203(12) 0.0018(10) 0.0010(10) 0.0023(10)
C6 0.0170(12) 0.0182(12) 0.0183(12) 0.0083(10) 0.0035(9) 0.0017(9)
N1 0.0231(12) 0.0159(11) 0.0371(14) 0.0019(10) 0.0046(10) 0.0000(9)
O1 0.0384(11) 0.0239(10) 0.0341(11) -0.0057(9) 0.0030(9) -0.0066(8)
O2 0.0673(16) 0.0377(12) 0.0486(13) 0.0206(11) -0.0032(11) -0.0277(11)
P1 0.0101(3) 0.0122(3) 0.0138(3) 0.0047(2) 0.0022(2) 0.0025(2)
C7 0.0090(11) 0.0162(12) 0.0215(12) 0.0060(10) 0.0034(9) 0.0041(9)
C8 0.0123(11) 0.0150(12) 0.0246(13) 0.0048(10) 0.0014(9) 0.0005(9)
C9 0.0147(12) 0.0135(12) 0.0249(13) 0.0041(10) 0.0048(10) 0.0024(9)
P2 0.0116(3) 0.0114(3) 0.0135(3) 0.0036(2) 0.0018(2) 0.0022(2)
C10 0.0184(12) 0.0127(12) 0.0181(12) 0.0014(10) 0.0051(9) 0.0051(9)
C11 0.0205(13) 0.0204(13) 0.0299(14) 0.0055(11) 0.0060(11) 0.0086(10)
C12 0.0275(14) 0.0120(12) 0.0266(13) 0.0033(10) 0.0033(11) 0.0037(10)
C13 0.0243(13) 0.0191(13) 0.0164(12) 0.0020(10) 0.0058(10) 0.0052(10)
C14 0.0180(12) 0.0188(12) 0.0190(12) 0.0091(10) -0.0007(10) 0.0012(9)
C15 0.0284(14) 0.0286(14) 0.0136(12) 0.0092(11) 0.0015(10) 0.0058(11)
C16 0.0228(13) 0.0295(14) 0.0270(14) 0.0149(12) -0.0088(11) -0.0009(11)
C17 0.0209(13) 0.0249(14) 0.0272(13) 0.0166(11) -0.0022(10) 0.0013(10)
C18 0.0250(13) 0.0182(12) 0.0192(12) 0.0111(10) -0.0007(10) -0.0032(10)
C19 0.0365(15) 0.0313(15) 0.0147(12) 0.0061(11) 0.0030(11) -0.0031(12)
C20 0.0311(15) 0.0361(16) 0.0235(14) 0.0171(12) -0.0069(11) 0.0013(12)
C21 0.0418(16) 0.0252(15) 0.0296(15) 0.0183(12) -0.0030(12) -0.0054(12)
C22 0.0172(12) 0.0128(12) 0.0179(12) -0.0005(10) 0.0028(9) 0.0031(9)
C23 0.0219(13) 0.0181(13) 0.0319(14) 0.0020(11) 0.0040(11) 0.0087(10)
C24 0.0271(14) 0.0156(13) 0.0263(14) -0.0021(11) 0.0030(11) 0.0010(10)
C25 0.0255(13) 0.0222(13) 0.0169(12) -0.0008(10) 0.0038(10) 0.0043(10)
C26 0.0207(13) 0.0369(16) 0.0341(15) 0.0194(13) -0.0036(11) 0.0013(11)
C27 0.0226(13) 0.0216(13) 0.0345(15) 0.0052(12) -0.0072(11) 0.0048(10)
C28 0.0182(13) 0.0422(17) 0.0238(14) 0.0050(12) -0.0010(10) 0.0060(11)
C29 0.0263(15) 0.0463(18) 0.0370(16) 0.0126(14) 0.0126(13) -0.0048(13)
C30 0.0203(14) 0.062(2) 0.0191(14) 0.0002(13) 0.0060(11) -0.0157(13)
C31 0.0221(14) 0.065(2) 0.0252(15) 0.0179(15) 0.0042(11) -0.0052(14)

loop_
_atom_type_symbol
_atom_type_description
_atom_type_scat_dispersion_real
_atom_type_scat_dispersion_imag
_atom_type_scat_source
C C 0.0033 0.0016 'International Tables Vol C Tables 4.2.6.8 and 6.1.1.4'
H H 0.0000 0.0000 'International Tables Vol C Tables 4.2.6.8 and 6.1.1.4'
N N 0.0061 0.0033 'International Tables Vol C Tables 4.2.6.8 and 6.1.1.4'
O O 0.0106 0.0060 'International Tables Vol C Tables 4.2.6.8 and 6.1.1.4'
P P 0.1023 0.0942 'International Tables Vol C Tables 4.2.6.8 and 6.1.1.4'
Pd Pd -0.9988 1.0072 'International Tables Vol C Tables 4.2.6.8 and 6.1.1.4'
I I -0.4742 1.8119 'International Tables Vol C Tables 4.2.6.8 and 6.1.1.4'

loop_
_geom_angle_atom_site_label_1
_geom_angle_atom_site_label_2
_geom_angle_atom_site_label_3
_geom_angle
_geom_angle_site_symmetry_1
_geom_angle_site_symmetry_3
C1 Pd1 P1 90.97(6) . .
C1 Pd1 P2 165.91(6) . .
P1 Pd1 P2 97.45(3) . .
C1 Pd1 I1 80.11(6) . .
P1 Pd1 I1 161.408(16) . .
P2 Pd1 I1 94.75(2) . .
C6 C1 C2 116.6(2) . .
C6 C1 Pd1 116.27(15) . .
C2 C1 Pd1 126.60(16) . .
C3 C2 C1 121.8(2) . .
C3 C2 H1 119.1 . .
C1 C2 H1 119.1 . .
C2 C3 C4 119.3(2) . .
C2 C3 H2 120.3 . .
C4 C3 H2 120.3 . .
C3 C4 C5 121.1(2) . .
C3 C4 N1 119.8(2) . .
C5 C4 N1 119.1(2) . .
C6 C5 C4 118.6(2) . .
C6 C5 H3 120.7 . .
C4 C5 H3 120.7 . .
C5 C6 C1 122.5(2) . .
C5 C6 H4 118.8 . .
C1 C6 H4 118.8 . .
O1 N1 O2 122.8(2) . .
O1 N1 C4 118.6(2) . .
O2 N1 C4 118.5(2) . .
C7 P1 C10 99.26(10) . .
C7 P1 C14 102.70(10) . .
C10 P1 C14 112.54(10) . .
C7 P1 Pd1 113.32(7) . .
C10 P1 Pd1 119.08(7) . .
C14 P1 Pd1 108.54(7) . .
C8 C7 P1 118.15(15) . .
C8 C7 H5 107.8 . .
P1 C7 H5 107.8 . .
C8 C7 H6 107.8 . .
P1 C7 H6 107.8 . .
H5 C7 H6 107.1 . .
C9 C8 C7 111.62(18) . .
C9 C8 H7 109.3 . .
C7 C8 H7 109.3 . .
C9 C8 H8 109.3 . .
C7 C8 H8 109.3 . .
H7 C8 H8 108.0 . .
C8 C9 P2 114.97(15) . .
C8 C9 H9 108.5 . .
P2 C9 H9 108.5 . .
C8 C9 H10 108.5 . .
P2 C9 H10 108.5 . .
H9 C9 H10 107.5 . .
C9 P2 C18 100.46(10) . .
C9 P2 C22 101.96(10) . .
C18 P2 C22 111.50(10) . .
C9 P2 Pd1 115.76(7) . .
C18 P2 Pd1 107.49(7) . .
C22 P2 Pd1 118.29(7) . .
C11 C10 C12 107.15(18) . .
C11 C10 C13 109.07(18) . .
C12 C10 C13 107.29(18) . .
C11 C10 P1 112.24(16) . .
C12 C10 P1 115.43(16) . .
C13 C10 P1 105.42(15) . .
C10 C11 H11 109.5 . .
C10 C11 H12 109.5 . .
H11 C11 H12 109.5 . .
C10 C11 H13 109.5 . .
H11 C11 H13 109.5 . .
H12 C11 H13 109.5 . .
C10 C12 H14 109.5 . .
C10 C12 H15 109.5 . .
H14 C12 H15 109.5 . .
C10 C12 H16 109.5 . .
H14 C12 H16 109.5 . .
H15 C12 H16 109.5 . .
C10 C13 H17 109.5 . .
C10 C13 H18 109.5 . .
H17 C13 H18 109.5 . .
C10 C13 H19 109.5 . .
H17 C13 H19 109.5 . .
H18 C13 H19 109.5 . .
C15 C14 C17 108.61(19) . .
C15 C14 C16 108.37(19) . .
C17 C14 C16 107.25(18) . .
C15 C14 P1 107.34(15) . .
C17 C14 P1 112.51(16) . .
C16 C14 P1 112.62(15) . .
C14 C15 H20 109.5 . .
C14 C15 H21 109.5 . .
H20 C15 H21 109.5 . .
C14 C15 H22 109.5 . .
H20 C15 H22 109.5 . .
H21 C15 H22 109.5 . .
C14 C16 H23 109.5 . .
C14 C16 H24 109.5 . .
H23 C16 H24 109.5 . .
C14 C16 H25 109.5 . .
H23 C16 H25 109.5 . .
H24 C16 H25 109.5 . .
C14 C17 H26 109.5 . .
C14 C17 H27 109.5 . .
H26 C17 H27 109.5 . .
C14 C17 H28 109.5 . .
H26 C17 H28 109.5 . .
H27 C17 H28 109.5 . .
C20 C18 C21 109.6(2) . .
C20 C18 C19 106.54(19) . .
C21 C18 C19 109.2(2) . .
C20 C18 P2 112.47(16) . .
C21 C18 P2 112.79(16) . .
C19 C18 P2 105.95(16) . .
C18 C19 H29 109.5 . .
C18 C19 H30 109.5 . .
H29 C19 H30 109.5 . .
C18 C19 H31 109.5 . .
H29 C19 H31 109.5 . .
H30 C19 H31 109.5 . .
C18 C20 H32 109.5 . .
C18 C20 H33 109.5 . .
H32 C20 H33 109.5 . .
C18 C20 H34 109.5 . .
H32 C20 H34 109.5 . .
H33 C20 H34 109.5 . .
C18 C21 H35 109.5 . .
C18 C21 H36 109.5 . .
H35 C21 H36 109.5 . .
C18 C21 H37 109.5 . .
H35 C21 H37 109.5 . .
H36 C21 H37 109.5 . .
C24 C22 C23 107.39(18) . .
C24 C22 C25 107.50(18) . .
C23 C22 C25 108.94(19) . .
C24 C22 P2 114.11(16) . .
C23 C22 P2 112.29(15) . .
C25 C22 P2 106.43(15) . .
C22 C23 H38 109.5 . .
C22 C23 H39 109.5 . .
H38 C23 H39 109.5 . .
C22 C23 H40 109.5 . .
H38 C23 H40 109.5 . .
H39 C23 H40 109.5 . .
C22 C24 H41 109.5 . .
C22 C24 H42 109.5 . .
H41 C24 H42 109.5 . .
C22 C24 H43 109.5 . .
H41 C24 H43 109.5 . .
H42 C24 H43 109.5 . .
C22 C25 H44 109.5 . .
C22 C25 H45 109.5 . .
H44 C25 H45 109.5 . .
C22 C25 H46 109.5 . .
H44 C25 H46 109.5 . .
H45 C25 H46 109.5 . .
C27 C26 C28 120.3(2) . 2_566
C27 C26 H47 119.8 . .
C28 C26 H47 119.8 2_566 .
C28 C27 C26 120.1(2) . .
C28 C27 H48 119.9 . .
C26 C27 H48 119.9 . .
C27 C28 C26 119.6(2) . 2_566
C27 C28 H49 120.2 . .
C26 C28 H49 120.2 2_566 .
C30 C29 C31 120.0(3) . 2
C30 C29 H50 120.0 . .
C31 C29 H50 120.0 2 .
C31 C30 C29 120.1(3) . .
C31 C30 H51 120.0 . .
C29 C30 H51 120.0 . .
C30 C31 C29 119.9(3) . 2
C30 C31 H52 120.0 . .
C29 C31 H52 120.0 2 .

loop_
_geom_bond_atom_site_label_1
_geom_bond_atom_site_label_2
_geom_bond_distance
_geom_bond_site_symmetry_2
Pd1 C1 2.042(2) .
Pd1 P1 2.3234(7) .
Pd1 P2 2.4364(8) .
Pd1 I1 2.6764(6) .
C1 C6 1.401(3) .
C1 C2 1.407(3) .
C2 C3 1.379(3) .
C2 H1 0.9500 .
C3 C4 1.383(3) .
C3 H2 0.9500 .
C4 C5 1.387(3) .
C4 N1 1.463(3) .
C5 C6 1.383(3) .
C5 H3 0.9500 .
C6 H4 0.9500 .
N1 O1 1.225(3) .
N1 O2 1.227(3) .
P1 C7 1.836(2) .
P1 C10 1.898(2) .
P1 C14 1.907(2) .
C7 C8 1.527(3) .
C7 H5 0.9900 .
C7 H6 0.9900 .
C8 C9 1.527(3) .
C8 H7 0.9900 .
C8 H8 0.9900 .
C9 P2 1.844(2) .
C9 H9 0.9900 .
C9 H10 0.9900 .
P2 C18 1.893(2) .
P2 C22 1.901(2) .
C10 C11 1.537(3) .
C10 C12 1.538(3) .
C10 C13 1.540(3) .
C11 H11 0.9800 .
C11 H12 0.9800 .
C11 H13 0.9800 .
C12 H14 0.9800 .
C12 H15 0.9800 .
C12 H16 0.9800 .
C13 H17 0.9800 .
C13 H18 0.9800 .
C13 H19 0.9800 .
C14 C15 1.531(3) .
C14 C17 1.535(3) .
C14 C16 1.543(3) .
C15 H20 0.9800 .
C15 H21 0.9800 .
C15 H22 0.9800 .
C16 H23 0.9800 .
C16 H24 0.9800 .
C16 H25 0.9800 .
C17 H26 0.9800 .
C17 H27 0.9800 .
C17 H28 0.9800 .
C18 C20 1.531(3) .
C18 C21 1.534(3) .
C18 C19 1.536(3) .
C19 H29 0.9800 .
C19 H30 0.9800 .
C19 H31 0.9800 .
C20 H32 0.9800 .
C20 H33 0.9800 .
C20 H34 0.9800 .
C21 H35 0.9800 .
C21 H36 0.9800 .
C21 H37 0.9800 .
C22 C24 1.535(3) .
C22 C23 1.540(3) .
C22 C25 1.540(3) .
C23 H38 0.9800 .
C23 H39 0.9800 .
C23 H40 0.9800 .
C24 H41 0.9800 .
C24 H42 0.9800 .
C24 H43 0.9800 .
C25 H44 0.9800 .
C25 H45 0.9800 .
C25 H46 0.9800 .
C26 C27 1.380(4) .
C26 C28 1.385(3) 2_566
C26 H47 0.9500 .
C27 C28 1.378(4) .
C27 H48 0.9500 .
C28 C26 1.385(3) 2_566
C28 H49 0.9500 .
C29 C30 1.377(4) .
C29 C31 1.384(4) 2
C29 H50 0.9500 .
C30 C31 1.373(4) .
C30 H51 0.9500 .
C31 C29 1.384(4) 2
C31 H52 0.9500 .

loop_
_geom_torsion_atom_site_label_1
_geom_torsion_atom_site_label_2
_geom_torsion_atom_site_label_3
_geom_torsion_atom_site_label_4
_geom_torsion
_geom_torsion_site_symmetry_1
_geom_torsion_site_symmetry_4
P1 Pd1 C1 C6 -103.88(16) . .
P2 Pd1 C1 C6 23.0(4) . .
I1 Pd1 C1 C6 92.52(16) . .
P1 Pd1 C1 C2 84.58(18) . .
P2 Pd1 C1 C2 -148.55(18) . .
I1 Pd1 C1 C2 -79.02(18) . .
C6 C1 C2 C3 2.2(3) . .
Pd1 C1 C2 C3 173.76(17) . .
C1 C2 C3 C4 -1.4(3) . .
C2 C3 C4 C5 -0.4(3) . .
C2 C3 C4 N1 -178.5(2) . .
C3 C4 C5 C6 1.1(3) . .
N1 C4 C5 C6 179.2(2) . .
C4 C5 C6 C1 -0.2(3) . .
C2 C1 C6 C5 -1.5(3) . .
Pd1 C1 C6 C5 -173.87(17) . .
C3 C4 N1 O1 179.6(2) . .
C5 C4 N1 O1 1.5(3) . .
C3 C4 N1 O2 0.2(3) . .
C5 C4 N1 O2 -178.0(2) . .
C1 Pd1 P1 C7 163.95(10) . .
P2 Pd1 P1 C7 -4.72(8) . .
I1 Pd1 P1 C7 -135.29(8) . .
C1 Pd1 P1 C10 47.83(10) . .
P2 Pd1 P1 C10 -120.84(8) . .
I1 Pd1 P1 C10 108.59(9) . .
C1 Pd1 P1 C14 -82.65(10) . .
P2 Pd1 P1 C14 108.68(7) . .
I1 Pd1 P1 C14 -21.90(10) . .
C10 P1 C7 C8 169.68(17) . .
C14 P1 C7 C8 -74.54(18) . .
Pd1 P1 C7 C8 42.34(18) . .
P1 C7 C8 C9 -84.6(2) . .
C7 C8 C9 P2 76.1(2) . .
C8 C9 P2 C18 -148.13(17) . .
C8 C9 P2 C22 97.04(18) . .
C8 C9 P2 Pd1 -32.76(19) . .
C1 Pd1 P2 C9 -124.8(3) . .
P1 Pd1 P2 C9 1.46(9) . .
I1 Pd1 P2 C9 167.40(8) . .
C1 Pd1 P2 C18 -13.5(3) . .
P1 Pd1 P2 C18 112.77(8) . .
I1 Pd1 P2 C18 -81.29(8) . .
C1 Pd1 P2 C22 113.8(3) . .
P1 Pd1 P2 C22 -119.94(8) . .
I1 Pd1 P2 C22 46.00(8) . .
C7 P1 C10 C11 43.43(17) . .
C14 P1 C10 C11 -64.55(18) . .
Pd1 P1 C10 C11 166.77(13) . .
C7 P1 C10 C12 166.60(16) . .
C14 P1 C10 C12 58.62(19) . .
Pd1 P1 C10 C12 -70.05(17) . .
C7 P1 C10 C13 -75.19(16) . .
C14 P1 C10 C13 176.83(14) . .
Pd1 P1 C10 C13 48.15(16) . .
C7 P1 C14 C15 97.52(16) . .
C10 P1 C14 C15 -156.70(15) . .
Pd1 P1 C14 C15 -22.72(16) . .
C7 P1 C14 C17 -143.05(16) . .
C10 P1 C14 C17 -37.26(19) . .
Pd1 P1 C14 C17 96.71(15) . .
C7 P1 C14 C16 -21.68(19) . .
C10 P1 C14 C16 84.10(18) . .
Pd1 P1 C14 C16 -141.92(15) . .
C9 P2 C18 C20 179.89(17) . .
C22 P2 C18 C20 -72.71(19) . .
Pd1 P2 C18 C20 58.45(18) . .
C9 P2 C18 C21 -55.6(2) . .
C22 P2 C18 C21 51.8(2) . .
Pd1 P2 C18 C21 -177.01(16) . .
C9 P2 C18 C19 63.87(17) . .
C22 P2 C18 C19 171.28(15) . .
Pd1 P2 C18 C19 -57.57(16) . .
C9 P2 C22 C24 26.51(18) . .
C18 P2 C22 C24 -79.92(18) . .
Pd1 P2 C22 C24 154.71(14) . .
C9 P2 C22 C23 149.01(16) . .
C18 P2 C22 C23 42.58(19) . .
Pd1 P2 C22 C23 -82.78(16) . .
C9 P2 C22 C25 -91.88(16) . .
C18 P2 C22 C25 161.70(14) . .
Pd1 P2 C22 C25 36.33(16) . .
C28 C26 C27 C28 0.2(4) 2_566 .
C26 C27 C28 C26 -0.2(4) . 2_566
C31 C29 C30 C31 0.4(4) 2 .
C29 C30 C31 C29 -0.4(4) . 2
